data_4344819
loop_
_publ_author_name
'Daumann, Lena J.'
'Tatum, David S.'
'Andolina, Christopher M.'
'Pacold, Joseph I.'
'D'Al\'eo, Anthony'
'Law, Ga-Lai'
'Xu, Jide'
'Raymond, Kenneth N.'

_publ_section_title
;
 Effects of Ligand Geometry on the Photophysical Properties of
 Photoluminescent Eu(III) and Sm(III) 1-Hydroxypyridin-2-one Complexes in
 Aqueous Solution.
;
_journal_issue 1
_journal_name_full 'Inorganic chemistry'
_journal_page_first 114
_journal_page_last 124
_journal_paper_doi 10.1021/acs.inorgchem.5b01927
_journal_volume 55
_journal_year 2016
_chemical_formula_moiety 'C28 H24 N8 O12 Sm, C5 H6 N'
_chemical_formula_sum 'C33 H30 N9 O12 Sm'
_chemical_formula_weight 895.01
_chemical_name_systematic
;
 ?
;
_space_group_IT_number 33
_symmetry_cell_setting orthorhombic
_symmetry_space_group_name_Hall 'P 2c -2n'
_symmetry_space_group_name_H-M 'P n a 21'
_atom_sites_solution_hydrogens geom
_atom_sites_solution_primary direct
_atom_sites_solution_secondary difmap
_audit_creation_method SHELXL-97
_cell_angle_alpha 90.00
_cell_angle_beta 90.00
_cell_angle_gamma 90.00
_cell_formula_units_Z 8
_cell_length_a 23.473(8)
_cell_length_b 8.794(3)
_cell_length_c 36.244(12)
_cell_measurement_reflns_used 9846
_cell_measurement_temperature 100(2)
_cell_measurement_theta_max 25.35
_cell_measurement_theta_min 2.72
_cell_volume 7482(4)
_computing_cell_refinement 'Bruker SAINT'
_computing_data_collection 'Bruker APEX2'
_computing_data_reduction 'Bruker SAINT'
_computing_molecular_graphics ORTEP-32
_computing_publication_material WinGX
_computing_structure_refinement 'SHELXL-97 (Sheldrick, 2008)'
_computing_structure_solution SIR-2004
_diffrn_ambient_temperature 100(2)
_diffrn_detector_area_resol_mean 8.366
_diffrn_measured_fraction_theta_full 1.000
_diffrn_measured_fraction_theta_max 0.999
_diffrn_measurement_device_type 'Bruker APEX-I CCD'
_diffrn_measurement_method '\f and \w scans'
_diffrn_radiation_monochromator graphite
_diffrn_radiation_source 'fine-focus sealed tube'
_diffrn_radiation_type MoK\a
_diffrn_radiation_wavelength 0.71073
_diffrn_reflns_av_R_equivalents 0.0511
_diffrn_reflns_av_sigmaI/netI 0.0230
_diffrn_reflns_limit_h_max 28
_diffrn_reflns_limit_h_min -28
_diffrn_reflns_limit_k_max 10
_diffrn_reflns_limit_k_min -10
_diffrn_reflns_limit_l_max 43
_diffrn_reflns_limit_l_min -43
_diffrn_reflns_number 155952
_diffrn_reflns_theta_full 25.00
_diffrn_reflns_theta_max 25.36
_diffrn_reflns_theta_min 1.12
_exptl_absorpt_coefficient_mu 1.643
_exptl_absorpt_correction_T_max 0.8529
_exptl_absorpt_correction_T_min 0.7347
_exptl_absorpt_correction_type multi-scan
_exptl_absorpt_process_details SADABS
_exptl_crystal_colour colorless
_exptl_crystal_density_diffrn 1.589
_exptl_crystal_density_method 'not measured'
_exptl_crystal_description block
_exptl_crystal_F_000 3592
_exptl_crystal_size_max 0.20
_exptl_crystal_size_mid 0.15
_exptl_crystal_size_min 0.10
_platon_squeeze_details
;
;
_refine_diff_density_max 0.782
_refine_diff_density_min -0.488
_refine_diff_density_rms 0.054
_refine_ls_abs_structure_details 'Flack H D (1983), Acta Cryst. A39, 876-881'
_refine_ls_abs_structure_Flack 0.290(6)
_refine_ls_extinction_method none
_refine_ls_goodness_of_fit_ref 0.996
_refine_ls_hydrogen_treatment constr
_refine_ls_matrix_type full
_refine_ls_number_parameters 991
_refine_ls_number_reflns 13706
_refine_ls_number_restraints 1
_refine_ls_restrained_S_all 0.996
_refine_ls_R_factor_all 0.0250
_refine_ls_R_factor_gt 0.0236
_refine_ls_shift/su_max 0.004
_refine_ls_shift/su_mean 0.000
_refine_ls_structure_factor_coef Fsqd
_refine_ls_weighting_details 'calc w=1/[\s^2^(Fo^2^)+(0.0230P)^2^+8.0800P] where P=(Fo^2^+2Fc^2^)/3'
_refine_ls_weighting_scheme calc
_refine_ls_wR_factor_gt 0.0542
_refine_ls_wR_factor_ref 0.0551
_reflns_number_gt 13111
_reflns_number_total 13706
_reflns_threshold_expression >2sigma(I)
_cod_data_source_file ic5b01927_si_004.cif
_cod_data_source_block shelxl
_cod_depositor_comments
;
The following automatic conversions were performed:

'_symmetry_cell_setting' value 'Orthorhombic' changed to
'orthorhombic' according to
/usr/data/users/saulius/crontab/automatic-downloads/current/ACS/lib/dictionaries/cif_core.dic
dictionary named 'cif_core.dic' version 2.4.2 from 2011-04-26.

Automatic conversion script
Id: cif_fix_values 4268 2015-11-12 08:31:59Z antanas 
;
_cod_original_sg_symbol_H-M Pna2(1)
_cod_database_code 4344819

loop_
_symmetry_equiv_pos_as_xyz
'x, y, z'
'-x, -y, z+1/2'
'x+1/2, -y+1/2, z'
'-x+1/2, y+1/2, z+1/2'

loop_
_atom_site_label
_atom_site_type_symbol
_atom_site_fract_x
_atom_site_fract_y
_atom_site_fract_z
_atom_site_U_iso_or_equiv
_atom_site_adp_type
_atom_site_occupancy
_atom_site_symmetry_multiplicity
_atom_site_calc_flag
_atom_site_refinement_flags
_atom_site_disorder_assembly
_atom_site_disorder_group
Sm1 Sm 0.928747(7) 0.654911(18) 0.749167(5) 0.02792(4) Uani 1 1 d . . .
C4 C 1.14823(18) 0.4017(5) 0.75249(17) 0.0536(12) Uani 1 1 d . . .
H4 H 1.1833 0.3728 0.7636 0.064 Uiso 1 1 calc R . .
O2 O 1.02397(12) 0.6275(3) 0.77115(7) 0.0441(7) Uani 1 1 d . . .
N8 N 0.84037(13) 0.3859(3) 0.72296(8) 0.0292(6) Uani 1 1 d . . .
O1 O 0.99558(13) 0.5243(3) 0.70877(8) 0.0435(7) Uani 1 1 d . . .
C10 C 0.91521(19) 0.8489(4) 0.86654(11) 0.0376(9) Uani 1 1 d . . .
C25 C 0.78468(17) 0.1658(5) 0.71251(13) 0.0401(10) Uani 1 1 d . . .
H25 H 0.7576 0.1109 0.6983 0.048 Uiso 1 1 calc R . .
O8 O 0.90198(11) 0.4050(3) 0.77083(7) 0.0372(6) Uani 1 1 d . . .
C9 C 0.9725(2) 0.8366(5) 0.88442(12) 0.0494(11) Uani 1 1 d . . .
C28 C 0.86555(14) 0.3251(4) 0.75449(11) 0.0327(8) Uani 1 1 d . . .
N5 N 0.91211(13) 0.9251(3) 0.68681(8) 0.0315(7) Uani 1 1 d . . .
O4 O 0.84730(11) 0.7536(3) 0.78246(7) 0.0378(6) Uani 1 1 d . . .
C19 C 0.89386(16) 0.9940(5) 0.65481(10) 0.0361(8) Uani 1 1 d . . .
O12 O 0.72556(15) 0.3449(4) 0.65973(9) 0.0613(9) Uani 1 1 d . . .
N1 N 1.06166(12) 0.5371(3) 0.75411(10) 0.0365(7) Uani 1 1 d . . .
O6 O 0.89464(12) 0.7837(3) 0.69559(7) 0.0410(7) Uani 1 1 d . . .
O7 O 0.85760(11) 0.5266(3) 0.71380(7) 0.0339(6) Uani 1 1 d . . .
C24 C 0.80020(15) 0.3113(4) 0.70211(10) 0.0327(8) Uani 1 1 d . . .
C13 C 0.8080(2) 0.8736(5) 0.83548(13) 0.0453(10) Uani 1 1 d . . .
H13 H 0.7710 0.8822 0.8251 0.054 Uiso 1 1 calc R . .
O3 O 0.94468(11) 0.7217(3) 0.81238(7) 0.0355(6) Uani 1 1 d . . .
C1 C 1.04473(17) 0.4816(4) 0.72047(11) 0.0388(9) Uani 1 1 d . . .
N4 N 0.90346(13) 0.7931(4) 0.83203(8) 0.0347(7) Uani 1 1 d . . .
C26 C 0.80894(18) 0.0993(5) 0.74393(14) 0.0481(11) Uani 1 1 d . . .
H26 H 0.7980 -0.0004 0.7511 0.058 Uiso 1 1 calc R . .
C23 C 0.7734(2) 0.3856(5) 0.66887(11) 0.0449(10) Uani 1 1 d . C .
C18 C 0.9135(2) 1.1376(5) 0.64759(13) 0.0496(11) Uani 1 1 d . . .
H18 H 0.9025 1.1873 0.6254 0.060 Uiso 1 1 calc R . .
O10 O 0.98115(18) 0.9034(5) 0.91348(10) 0.0829(12) Uani 1 1 d . . .
C5 C 1.11257(18) 0.5026(5) 0.77010(13) 0.0463(10) Uani 1 1 d . . .
C12 C 0.8177(2) 0.9280(5) 0.87029(14) 0.0548(12) Uani 1 1 d . . .
H12 H 0.7875 0.9726 0.8840 0.066 Uiso 1 1 calc R . .
C3 C 1.1327(2) 0.3426(5) 0.71851(17) 0.0604(14) Uani 1 1 d . . .
H3 H 1.1572 0.2724 0.7064 0.072 Uiso 1 1 calc R . .
C14 C 0.85147(16) 0.8056(4) 0.81499(10) 0.0354(8) Uani 1 1 d . . .
C2 C 1.0830(2) 0.3839(5) 0.70241(13) 0.0490(11) Uani 1 1 d . . .
H2 H 1.0739 0.3462 0.6786 0.059 Uiso 1 1 calc R . .
Sm2 Sm 0.792030(7) 0.133428(18) 0.990021(5) 0.02604(4) Uani 1 1 d . . .
N16 N 0.65622(12) 0.0399(3) 0.99070(11) 0.0354(6) Uani 1 1 d . . .
N9 N 0.87450(12) -0.1530(3) 1.01372(8) 0.0279(6) Uani 1 1 d . . .
C53 C 0.56557(18) -0.0661(6) 0.99697(15) 0.0587(13) Uani 1 1 d . . .
H53 H 0.5274 -0.0776 0.9887 0.070 Uiso 1 1 calc R . .
O20 O 0.72848(12) -0.0143(3) 1.02991(7) 0.0391(6) Uani 1 1 d . . .
O14 O 0.86002(11) -0.0121(3) 1.02467(7) 0.0346(6) Uani 1 1 d . . .
O15 O 0.83047(12) 0.2495(3) 1.04312(7) 0.0392(6) Uani 1 1 d . . .
C48 C 0.7378(2) 0.3389(5) 0.85758(12) 0.0479(11) Uani 1 1 d . . .
C47 C 0.79773(19) 0.3407(5) 0.87281(11) 0.0395(10) Uani 1 1 d . . .
O19 O 0.69477(11) 0.1281(3) 0.97365(8) 0.0423(7) Uani 1 1 d . . .
O18 O 0.77126(10) 0.2119(3) 0.92808(7) 0.0337(6) Uani 1 1 d . . .
C52 C 0.60207(17) 0.0285(5) 0.97805(12) 0.0421(10) Uani 1 1 d . . .
O13 O 0.81819(11) -0.1078(3) 0.96419(7) 0.0337(6) Uani 1 1 d . . .
N12 N 0.81409(13) 0.3889(3) 1.05439(8) 0.0314(7) Uani 1 1 d . . .
C38 C 0.83154(17) 0.4450(4) 1.08820(10) 0.0350(8) Uani 1 1 d . . .
N13 N 0.81114(13) 0.2804(3) 0.90699(8) 0.0310(7) Uani 1 1 d . . .
C42 C 0.77869(16) 0.4666(4) 1.03090(10) 0.0314(8) Uani 1 1 d . . .
C34 C 0.92831(17) -0.1924(5) 1.07289(11) 0.0401(9) Uani 1 1 d . . .
C33 C 0.90853(15) -0.2426(4) 1.03553(10) 0.0321(8) Uani 1 1 d . . .
C43 C 0.86510(16) 0.2840(4) 0.92184(10) 0.0309(8) Uani 1 1 d . . .
C29 C 0.85212(15) -0.1991(4) 0.98053(9) 0.0303(8) Uani 1 1 d . . .
O21 O 0.96845(16) -0.2576(5) 1.08723(10) 0.0748(12) Uani 1 1 d . . .
C44 C 0.90846(18) 0.3508(4) 0.90004(11) 0.0391(9) Uani 1 1 d . . .
H44 H 0.9465 0.3551 0.9090 0.047 Uiso 1 1 calc R . .
C51 C 0.58080(17) 0.1149(6) 0.94553(14) 0.0503(11) Uani 1 1 d . . .
C37 C 0.8691(2) 0.3549(5) 1.11386(10) 0.0398(10) Uani 1 1 d . . .
O22 O 0.87729(16) 0.4056(4) 1.14500(8) 0.0607(9) Uani 1 1 d . . .
C39 C 0.81294(19) 0.5868(5) 1.09880(11) 0.0425(10) Uani 1 1 d . . .
H39 H 0.8236 0.6271 1.1221 0.051 Uiso 1 1 calc R . .
O23 O 0.72926(17) 0.3964(6) 0.82716(11) 0.0876(14) Uani 1 1 d . . .
C40 C 0.7785(2) 0.6707(5) 1.07512(12) 0.0465(10) Uani 1 1 d . . .
H40 H 0.7664 0.7695 1.0822 0.056 Uiso 1 1 calc R . .
C45 C 0.8955(2) 0.4093(5) 0.86591(12) 0.0463(10) Uani 1 1 d . . .
H45 H 0.9248 0.4534 0.8514 0.056 Uiso 1 1 calc R . .
C41 C 0.76193(17) 0.6128(5) 1.04184(12) 0.0413(9) Uani 1 1 d . . .
H41 H 0.7388 0.6723 1.0259 0.050 Uiso 1 1 calc R . .
O16 O 0.76431(11) 0.3977(3) 1.00116(7) 0.0379(6) Uani 1 1 d . . .
O5 O 0.96356(12) 0.9131(3) 0.73940(7) 0.0415(7) Uani 1 1 d . . .
C30 C 0.86910(17) -0.3435(4) 0.96724(11) 0.0375(9) Uani 1 1 d . . .
H30 H 0.8564 -0.3782 0.9438 0.045 Uiso 1 1 calc R . .
C27 C 0.84791(19) 0.1768(5) 0.76407(12) 0.0448(10) Uani 1 1 d . . .
H27 H 0.8639 0.1299 0.7853 0.054 Uiso 1 1 calc R . .
C15 C 0.94884(17) 0.9921(4) 0.71163(11) 0.0356(8) Uani 1 1 d . . .
C31 C 0.90442(16) -0.4339(4) 0.98861(14) 0.0437(9) Uani 1 1 d . . .
H31 H 0.9154 -0.5315 0.9799 0.052 Uiso 1 1 calc R . .
O11 O 0.84736(16) 0.9718(4) 0.59804(9) 0.0682(10) Uani 1 1 d . . .
C20 C 0.85275(19) 0.9187(5) 0.62874(11) 0.0439(10) Uani 1 1 d . C .
C46 C 0.8403(2) 0.4049(6) 0.85234(12) 0.0487(11) Uani 1 1 d . . .
H46 H 0.8321 0.4467 0.8288 0.058 Uiso 1 1 calc R . .
O17 O 0.87138(11) 0.2257(3) 0.95379(6) 0.0325(6) Uani 1 1 d . . .
C16 C 0.9670(2) 1.1397(5) 0.70323(13) 0.0514(12) Uani 1 1 d . . .
H16 H 0.9922 1.1905 0.7196 0.062 Uiso 1 1 calc R . .
C32 C 0.92388(17) -0.3840(5) 1.02242(13) 0.0399(10) Uani 1 1 d . . .
H32 H 0.9480 -0.4474 1.0368 0.048 Uiso 1 1 calc R . .
C56 C 0.67724(17) -0.0361(5) 1.02174(11) 0.0391(9) Uani 1 1 d . . .
O9 O 1.17618(14) 0.5334(5) 0.82013(12) 0.0822(12) Uani 1 1 d . . .
C11 C 0.8717(2) 0.9180(5) 0.88552(13) 0.0499(11) Uani 1 1 d . . .
H11 H 0.8786 0.9593 0.9093 0.060 Uiso 1 1 calc R . .
C6 C 1.13237(18) 0.5755(6) 0.80541(14) 0.0529(11) Uani 1 1 d . . .
O24 O 0.53387(14) 0.0840(5) 0.93252(12) 0.0816(12) Uani 1 1 d . . .
C17 C 0.9494(2) 1.2115(5) 0.67219(13) 0.0569(12) Uani 1 1 d . . .
H17 H 0.9615 1.3125 0.6673 0.068 Uiso 1 1 calc R . .
C55 C 0.6372(2) -0.1308(5) 1.03991(14) 0.0547(12) Uani 1 1 d . . .
H55 H 0.6486 -0.1861 1.0612 0.066 Uiso 1 1 calc R . .
C54 C 0.5835(2) -0.1439(6) 1.02759(15) 0.0580(13) Uani 1 1 d . . .
H54 H 0.5575 -0.2082 1.0403 0.070 Uiso 1 1 calc R . .
N14 N 0.69744(15) 0.2744(5) 0.87748(10) 0.0504(10) Uani 1 1 d . . .
H14 H 0.7075 0.2333 0.8986 0.061 Uiso 1 1 calc R . .
N11 N 0.89374(16) 0.2308(4) 1.10100(9) 0.0462(9) Uani 1 1 d . . .
H11A H 0.8864 0.2044 1.0781 0.055 Uiso 1 1 calc R . .
N3 N 1.01119(16) 0.7514(5) 0.86843(10) 0.0562(10) Uani 1 1 d . . .
H3A H 1.0012 0.7050 0.8479 0.067 Uiso 1 1 calc R . .
C62 C 0.98419(19) 0.1160(6) 0.99327(17) 0.0596(12) Uani 1 1 d . . .
H18A H 0.9473 0.1325 0.9833 0.071 Uiso 1 1 calc R . .
N10 N 0.89650(16) -0.0889(4) 1.08997(9) 0.0445(9) Uani 1 1 d . . .
H10 H 0.8654 -0.0579 1.0787 0.053 Uiso 1 1 calc R . .
N15 N 0.61331(15) 0.2266(5) 0.93257(11) 0.0553(10) Uani 1 1 d . . .
H15 H 0.6448 0.2478 0.9447 0.066 Uiso 1 1 calc R . .
N17 N 0.69374(17) 0.5387(5) 0.76859(10) 0.0516(10) Uani 1 1 d . . .
H17A H 0.7046 0.4799 0.7869 0.062 Uiso 1 1 calc R . .
N18 N 1.02072(19) 0.0250(5) 0.97686(10) 0.0602(11) Uani 1 1 d . . .
H66 H 1.0103 -0.0215 0.9564 0.072 Uiso 1 1 calc R . .
N2 N 1.10072(17) 0.6892(6) 0.81831(11) 0.0696(13) Uani 1 1 d . . .
H2A H 1.0712 0.7173 0.8050 0.083 Uiso 1 1 calc R . .
N6 N 0.8220(2) 0.8029(5) 0.64163(13) 0.0700(14) Uani 1 1 d . . .
H6 H 0.8317 0.7715 0.6638 0.084 Uiso 1 1 calc R A 1
C61 C 0.7319(2) 0.6273(6) 0.75273(16) 0.0601(13) Uani 1 1 d . . .
H61 H 0.7703 0.6286 0.7610 0.072 Uiso 1 1 calc R . .
C57 C 0.6396(2) 0.5346(6) 0.75807(14) 0.0608(14) Uani 1 1 d . . .
H57 H 0.6139 0.4687 0.7705 0.073 Uiso 1 1 calc R . .
C60 C 0.7146(3) 0.7176(6) 0.72384(15) 0.0738(18) Uani 1 1 d . . .
H60 H 0.7409 0.7815 0.7113 0.089 Uiso 1 1 calc R . .
C65 C 1.0894(2) 0.0641(7) 1.02040(16) 0.0736(16) Uani 1 1 d . . .
H64 H 1.1268 0.0444 1.0292 0.088 Uiso 1 1 calc R . .
C66 C 1.0722(2) 0.0008(7) 0.98983(16) 0.0731(15) Uani 1 1 d . . .
H65 H 1.0973 -0.0641 0.9767 0.088 Uiso 1 1 calc R . .
C64 C 1.0544(3) 0.1578(7) 1.03965(15) 0.0707(15) Uani 1 1 d . . .
H63 H 1.0666 0.2016 1.0623 0.085 Uiso 1 1 calc R . .
C58 C 0.6206(2) 0.6203(8) 0.73064(15) 0.0700(16) Uani 1 1 d . . .
H58 H 0.5818 0.6168 0.7232 0.084 Uiso 1 1 calc R . .
C63 C 1.0015(3) 0.1881(7) 1.02597(15) 0.0699(16) Uani 1 1 d . . .
H62 H 0.9767 0.2567 1.0384 0.084 Uiso 1 1 calc R . .
C36 C 0.93224(19) 0.1347(5) 1.12223(12) 0.0461(11) Uani 1 1 d . . .
H36A H 0.9380 0.1797 1.1470 0.055 Uiso 1 1 calc R . .
H36B H 0.9697 0.1302 1.1097 0.055 Uiso 1 1 calc R . .
C35 C 0.9091(2) -0.0222(5) 1.12627(11) 0.0459(10) Uani 1 1 d . . .
H35A H 0.9373 -0.0865 1.1393 0.055 Uiso 1 1 calc R . .
H35B H 0.8739 -0.0192 1.1413 0.055 Uiso 1 1 calc R . .
C49 C 0.63810(19) 0.2660(6) 0.86727(13) 0.0561(12) Uani 1 1 d . . .
H49A H 0.6284 0.1603 0.8603 0.067 Uiso 1 1 calc R . .
H49B H 0.6309 0.3324 0.8457 0.067 Uiso 1 1 calc R . .
C50 C 0.60084(19) 0.3165(7) 0.89978(13) 0.0585(13) Uani 1 1 d . . .
H50A H 0.6079 0.4254 0.9051 0.070 Uiso 1 1 calc R . .
H50B H 0.5602 0.3046 0.8932 0.070 Uiso 1 1 calc R . .
N7 N 0.8044(2) 0.4860(5) 0.65103(11) 0.0732(14) Uani 1 1 d . . .
H7 H 0.8360 0.5131 0.6623 0.088 Uiso 1 1 calc R B 1
C59 C 0.6582(3) 0.7130(7) 0.71356(14) 0.0752(19) Uani 1 1 d . . .
H59 H 0.6454 0.7763 0.6940 0.090 Uiso 1 1 calc R . .
C8 C 1.0694(2) 0.7266(8) 0.88150(14) 0.0695(16) Uani 1 1 d . . .
H8A H 1.0747 0.6178 0.8876 0.083 Uiso 1 1 calc R . .
H8B H 1.0760 0.7868 0.9042 0.083 Uiso 1 1 calc R . .
C7 C 1.1109(2) 0.7718(9) 0.85294(15) 0.0828(19) Uani 1 1 d . . .
H7A H 1.1078 0.8825 0.8484 0.099 Uiso 1 1 calc R . .
H7B H 1.1499 0.7503 0.8618 0.099 Uiso 1 1 calc R . .
C21A C 0.7739(3) 0.7180(8) 0.6245(2) 0.035(2) Uiso 0.531(11) 1 d P C 1
H21A H 0.7616 0.7686 0.6015 0.043 Uiso 0.531(11) 1 calc PR C 1
H21B H 0.7410 0.7144 0.6417 0.043 Uiso 0.531(11) 1 calc PR C 1
C22A C 0.7951(3) 0.5578(8) 0.6164(2) 0.035(2) Uiso 0.531(11) 1 d P C 1
H22A H 0.7664 0.5008 0.6019 0.042 Uiso 0.531(11) 1 calc PR C 1
H22B H 0.8310 0.5617 0.6021 0.042 Uiso 0.531(11) 1 calc PR C 1
C22B C 0.7639(5) 0.6019(11) 0.6252(3) 0.048(3) Uiso 0.469(11) 1 d P C 2
H22C H 0.7433 0.5429 0.6062 0.057 Uiso 0.469(11) 1 calc PR C 2
H22D H 0.7357 0.6552 0.6408 0.057 Uiso 0.469(11) 1 calc PR C 2
C21B C 0.8018(5) 0.7096(12) 0.6081(3) 0.053(3) Uiso 0.469(11) 1 d P C 2
H21C H 0.7816 0.7742 0.5900 0.064 Uiso 0.469(11) 1 calc PR C 2
H21D H 0.8341 0.6580 0.5958 0.064 Uiso 0.469(11) 1 calc PR C 2

loop_
_atom_site_aniso_label
_atom_site_aniso_U_11
_atom_site_aniso_U_22
_atom_site_aniso_U_33
_atom_site_aniso_U_23
_atom_site_aniso_U_13
_atom_site_aniso_U_12
Sm1 0.02991(9) 0.02960(8) 0.02426(8) -0.00138(8) -0.00403(8) -0.00410(7)
C4 0.036(2) 0.039(2) 0.086(4) 0.012(3) 0.009(3) 0.0030(17)
O2 0.0343(15) 0.0589(19) 0.0390(16) -0.0187(13) -0.0054(12) 0.0097(13)
N8 0.0304(16) 0.0265(15) 0.0306(16) 0.0008(12) -0.0015(13) -0.0048(12)
O1 0.0460(17) 0.0457(17) 0.0387(16) -0.0126(13) 0.0038(13) -0.0040(13)
C10 0.052(2) 0.035(2) 0.025(2) -0.0037(15) 0.0010(18) -0.0071(17)
C25 0.033(2) 0.033(2) 0.054(3) -0.0069(19) 0.0035(18) -0.0084(17)
O8 0.0349(14) 0.0383(15) 0.0384(15) 0.0083(12) -0.0069(12) -0.0072(12)
C9 0.061(3) 0.059(3) 0.028(2) 0.0006(19) -0.004(2) -0.009(2)
C28 0.0281(17) 0.0332(18) 0.037(2) 0.0048(16) 0.0042(16) 0.0008(14)
N5 0.0350(16) 0.0261(15) 0.0335(16) 0.0037(13) 0.0036(13) -0.0033(13)
O4 0.0324(14) 0.0450(16) 0.0360(14) -0.0021(12) -0.0047(11) 0.0032(12)
C19 0.042(2) 0.039(2) 0.0276(18) -0.0008(16) 0.0041(16) 0.0054(17)
O12 0.058(2) 0.072(2) 0.054(2) 0.0083(17) -0.0262(17) -0.0227(17)
N1 0.0301(16) 0.0334(15) 0.046(2) -0.0012(15) 0.0065(15) -0.0013(12)
O6 0.0570(18) 0.0280(14) 0.0379(15) 0.0041(11) -0.0177(13) -0.0119(13)
O7 0.0413(15) 0.0289(14) 0.0317(13) 0.0051(11) -0.0075(11) -0.0137(12)
C24 0.0309(19) 0.0308(19) 0.036(2) -0.0013(16) 0.0011(15) -0.0069(15)
C13 0.044(2) 0.043(2) 0.049(3) -0.0055(19) 0.009(2) 0.0027(19)
O3 0.0304(14) 0.0478(16) 0.0282(13) -0.0062(11) -0.0013(11) 0.0046(12)
C1 0.040(2) 0.030(2) 0.047(2) -0.0010(17) 0.0163(19) -0.0093(17)
N4 0.0352(17) 0.0393(18) 0.0298(16) -0.0020(13) 0.0055(14) 0.0002(14)
C26 0.041(2) 0.0332(19) 0.070(3) 0.011(2) 0.004(2) -0.0109(17)
C23 0.065(3) 0.036(2) 0.034(2) -0.0043(17) -0.013(2) -0.011(2)
C18 0.062(3) 0.049(3) 0.038(2) 0.0122(19) 0.007(2) -0.002(2)
O10 0.094(3) 0.108(3) 0.047(2) -0.040(2) -0.0197(19) 0.001(3)
C5 0.034(2) 0.040(2) 0.065(3) 0.008(2) -0.001(2) -0.0061(18)
C12 0.065(3) 0.043(3) 0.057(3) -0.005(2) 0.021(2) 0.001(2)
C3 0.047(3) 0.040(3) 0.094(4) 0.002(3) 0.032(3) 0.002(2)
C14 0.037(2) 0.0319(19) 0.037(2) 0.0003(16) 0.0036(16) -0.0018(16)
C2 0.058(3) 0.037(2) 0.053(3) -0.0101(19) 0.026(2) -0.011(2)
Sm2 0.02757(8) 0.02734(8) 0.02319(8) -0.00041(8) -0.00271(8) 0.00201(7)
N16 0.0278(14) 0.0376(15) 0.0410(16) 0.0016(17) 0.0063(16) 0.0006(12)
N9 0.0298(15) 0.0253(15) 0.0287(16) -0.0034(12) 0.0040(12) 0.0018(12)
C53 0.037(2) 0.057(3) 0.083(4) -0.008(3) 0.012(2) -0.006(2)
O20 0.0377(15) 0.0432(16) 0.0362(14) 0.0083(12) 0.0043(12) 0.0023(12)
O14 0.0412(15) 0.0255(13) 0.0372(14) -0.0076(11) -0.0081(12) 0.0113(11)
O15 0.0581(18) 0.0232(13) 0.0363(14) -0.0084(11) -0.0122(13) 0.0075(12)
C48 0.054(3) 0.056(3) 0.033(2) 0.0114(19) -0.007(2) 0.007(2)
C47 0.053(3) 0.042(2) 0.024(2) 0.0037(16) -0.0011(17) 0.0037(18)
O19 0.0262(14) 0.0553(17) 0.0455(15) 0.0188(13) -0.0019(11) -0.0063(12)
O18 0.0285(13) 0.0428(15) 0.0297(13) 0.0094(11) -0.0017(11) -0.0025(11)
C52 0.030(2) 0.044(2) 0.053(3) -0.0075(18) 0.0022(17) -0.0012(17)
O13 0.0392(14) 0.0329(14) 0.0291(13) -0.0072(11) -0.0030(11) 0.0036(11)
N12 0.0394(17) 0.0268(16) 0.0281(16) -0.0034(12) 0.0034(13) 0.0021(13)
C38 0.044(2) 0.032(2) 0.0288(18) -0.0027(15) 0.0052(16) -0.0071(17)
N13 0.0336(16) 0.0330(17) 0.0263(16) 0.0015(13) 0.0005(13) 0.0008(13)
C42 0.032(2) 0.0291(19) 0.033(2) -0.0007(15) 0.0017(16) -0.0005(15)
C34 0.042(2) 0.038(2) 0.040(2) -0.0022(18) -0.0054(18) 0.0079(18)
C33 0.0285(18) 0.0329(19) 0.0349(19) 0.0008(16) -0.0005(15) 0.0031(15)
C43 0.032(2) 0.0283(18) 0.032(2) -0.0051(15) -0.0006(15) -0.0017(15)
C29 0.0278(17) 0.0275(17) 0.036(2) 0.0018(14) 0.0020(14) -0.0005(14)
O21 0.070(2) 0.092(3) 0.062(2) -0.023(2) -0.0311(18) 0.043(2)
C44 0.036(2) 0.040(2) 0.042(2) -0.0029(17) 0.0090(18) -0.0044(17)
C51 0.029(2) 0.059(3) 0.062(3) -0.009(2) -0.003(2) 0.008(2)
C37 0.056(3) 0.040(2) 0.0240(19) -0.0005(16) 0.0006(17) -0.0070(19)
O22 0.099(3) 0.0554(19) 0.0273(15) -0.0085(14) -0.0063(16) 0.0058(19)
C39 0.055(2) 0.031(2) 0.042(2) -0.0102(17) 0.0105(19) -0.0044(19)
O23 0.074(3) 0.130(4) 0.059(2) 0.053(2) -0.022(2) -0.010(2)
C40 0.062(3) 0.032(2) 0.046(2) -0.0096(18) 0.013(2) 0.0072(19)
C45 0.051(3) 0.052(3) 0.035(2) 0.0045(19) 0.0143(19) -0.005(2)
C41 0.036(2) 0.036(2) 0.053(3) -0.0008(19) 0.0038(19) 0.0074(17)
O16 0.0411(15) 0.0331(13) 0.0397(16) -0.0001(11) -0.0049(11) 0.0085(11)
O5 0.0467(16) 0.0369(14) 0.0409(17) 0.0023(12) -0.0126(12) -0.0134(12)
C30 0.040(2) 0.033(2) 0.040(2) -0.0073(16) 0.0009(17) 0.0010(16)
C27 0.046(2) 0.038(2) 0.050(2) 0.0151(19) -0.0114(19) -0.0026(19)
C15 0.037(2) 0.034(2) 0.036(2) -0.0028(17) 0.0035(17) -0.0084(16)
C31 0.043(2) 0.0263(17) 0.061(2) -0.006(2) 0.003(2) 0.0038(15)
O11 0.080(2) 0.090(3) 0.0344(17) 0.0082(17) -0.0112(16) 0.013(2)
C20 0.054(3) 0.046(2) 0.032(2) -0.0038(18) -0.0076(19) 0.012(2)
C46 0.060(3) 0.055(3) 0.031(2) 0.008(2) 0.006(2) -0.004(2)
O17 0.0317(13) 0.0373(14) 0.0287(13) -0.0005(11) -0.0028(10) -0.0013(11)
C16 0.068(3) 0.040(2) 0.047(3) 0.0058(19) -0.005(2) -0.017(2)
C32 0.036(2) 0.030(2) 0.053(3) -0.0006(18) 0.0025(18) 0.0066(17)
C56 0.041(2) 0.038(2) 0.038(2) 0.0028(17) 0.0083(18) 0.0019(17)
O9 0.0392(19) 0.092(3) 0.115(3) 0.008(3) -0.032(2) 0.0012(19)
C11 0.068(3) 0.043(2) 0.039(2) -0.008(2) 0.012(2) -0.002(2)
C6 0.032(2) 0.063(3) 0.063(3) 0.007(2) -0.005(2) 0.000(2)
O24 0.042(2) 0.087(3) 0.116(3) 0.014(2) -0.033(2) -0.0161(19)
C17 0.079(3) 0.041(2) 0.051(3) 0.010(2) 0.003(2) -0.015(2)
C55 0.051(3) 0.049(3) 0.064(3) 0.011(2) 0.024(2) 0.003(2)
C54 0.042(3) 0.057(3) 0.075(3) 0.010(2) 0.021(2) -0.004(2)
N14 0.041(2) 0.074(3) 0.0361(19) 0.0144(19) -0.0112(16) 0.0075(19)
N11 0.068(2) 0.039(2) 0.0322(17) -0.0075(15) -0.0179(17) 0.0044(17)
N3 0.049(2) 0.085(3) 0.0349(19) -0.0148(19) -0.0137(17) 0.002(2)
C62 0.039(2) 0.080(3) 0.059(3) 0.024(3) -0.007(2) -0.002(2)
N10 0.050(2) 0.047(2) 0.0367(19) -0.0073(16) -0.0094(16) 0.0140(18)
N15 0.037(2) 0.076(3) 0.053(2) 0.008(2) -0.0116(17) -0.0022(19)
N17 0.055(2) 0.067(3) 0.0328(18) 0.0065(18) -0.0073(17) 0.013(2)
N18 0.081(3) 0.061(3) 0.039(2) -0.0056(17) -0.004(2) -0.004(2)
N2 0.043(2) 0.113(4) 0.054(2) -0.022(2) -0.0180(19) 0.005(2)
N6 0.094(3) 0.044(2) 0.072(3) 0.010(2) -0.057(3) -0.009(2)
C61 0.039(2) 0.085(4) 0.056(3) -0.019(3) 0.001(3) -0.004(2)
C57 0.049(3) 0.072(3) 0.062(3) 0.001(3) 0.005(2) -0.007(2)
C60 0.111(5) 0.050(3) 0.060(3) -0.012(3) 0.039(3) -0.027(3)
C65 0.057(3) 0.094(4) 0.070(4) 0.000(3) -0.011(3) 0.015(3)
C66 0.076(4) 0.086(4) 0.057(3) -0.002(3) 0.014(4) 0.034(3)
C64 0.079(4) 0.083(4) 0.050(3) -0.016(3) -0.021(3) 0.007(3)
C58 0.054(3) 0.099(4) 0.057(3) -0.014(3) -0.020(3) 0.024(3)
C63 0.079(4) 0.073(4) 0.057(3) -0.002(3) 0.024(3) 0.028(3)
C36 0.052(3) 0.057(3) 0.029(2) -0.0015(18) -0.0177(19) 0.002(2)
C35 0.059(3) 0.052(3) 0.0264(19) -0.0002(18) -0.0078(18) 0.005(2)
C49 0.043(3) 0.076(3) 0.050(3) 0.008(2) -0.019(2) 0.007(2)
C50 0.037(2) 0.079(4) 0.059(3) 0.009(3) -0.015(2) 0.007(2)
N7 0.109(4) 0.062(3) 0.048(2) 0.018(2) -0.037(2) -0.047(3)
C59 0.122(5) 0.065(4) 0.038(3) 0.000(2) -0.013(3) 0.037(4)
C8 0.056(3) 0.105(5) 0.048(3) -0.010(3) -0.022(2) 0.004(3)
C7 0.055(3) 0.124(6) 0.069(4) -0.027(4) -0.027(3) -0.021(3)

loop_
_atom_type_symbol
_atom_type_description
_atom_type_scat_dispersion_real
_atom_type_scat_dispersion_imag
_atom_type_scat_source
C C 0.0033 0.0016 'International Tables Vol C Tables 4.2.6.8 and 6.1.1.4'
H H 0.0000 0.0000 'International Tables Vol C Tables 4.2.6.8 and 6.1.1.4'
N N 0.0061 0.0033 'International Tables Vol C Tables 4.2.6.8 and 6.1.1.4'
O O 0.0106 0.0060 'International Tables Vol C Tables 4.2.6.8 and 6.1.1.4'
Sm Sm -0.1638 3.4418 'International Tables Vol C Tables 4.2.6.8 and 6.1.1.4'

loop_
_geom_angle_atom_site_label_1
_geom_angle_atom_site_label_2
_geom_angle_atom_site_label_3
_geom_angle
O6 Sm1 O7 63.45(9)
O6 Sm1 O2 129.35(10)
O7 Sm1 O2 141.89(10)
O6 Sm1 O3 135.60(10)
O7 Sm1 O3 137.60(9)
O2 Sm1 O3 63.82(9)
O6 Sm1 O8 127.50(9)
O7 Sm1 O8 64.09(8)
O2 Sm1 O8 92.48(10)
O3 Sm1 O8 87.29(9)
O6 Sm1 O4 88.30(10)
O7 Sm1 O4 83.38(10)
O2 Sm1 O4 127.56(9)
O3 Sm1 O4 63.81(9)
O8 Sm1 O4 87.64(10)
O6 Sm1 O1 87.18(10)
O7 Sm1 O1 84.54(10)
O2 Sm1 O1 63.21(9)
O3 Sm1 O1 126.21(9)
O8 Sm1 O1 86.20(10)
O4 Sm1 O1 167.88(9)
O6 Sm1 O5 63.40(9)
O7 Sm1 O5 126.59(9)
O2 Sm1 O5 80.13(10)
O3 Sm1 O5 81.86(9)
O8 Sm1 O5 168.76(9)
O4 Sm1 O5 90.18(10)
O1 Sm1 O5 97.83(10)
C5 C4 C3 119.6(4)
C5 C4 H4 120.2
C3 C4 H4 120.2
N1 O2 Sm1 121.6(2)
O7 N8 C24 120.7(3)
O7 N8 C28 115.4(3)
C24 N8 C28 124.0(3)
C1 O1 Sm1 121.2(2)
N4 C10 C11 117.7(4)
N4 C10 C9 123.3(4)
C11 C10 C9 118.9(4)
C24 C25 C26 120.0(4)
C24 C25 H25 120.0
C26 C25 H25 120.0
C28 O8 Sm1 122.2(2)
O10 C9 N3 122.7(5)
O10 C9 C10 119.1(5)
N3 C9 C10 118.2(4)
O8 C28 N8 117.5(3)
O8 C28 C27 126.9(4)
N8 C28 C27 115.6(3)
O6 N5 C19 120.7(3)
O6 N5 C15 115.5(3)
C19 N5 C15 123.8(3)
C14 O4 Sm1 122.1(2)
C18 C19 N5 117.5(4)
C18 C19 C20 120.1(4)
N5 C19 C20 122.4(4)
O2 N1 C5 121.0(3)
O2 N1 C1 115.4(3)
C5 N1 C1 123.5(3)
N5 O6 Sm1 121.9(2)
N8 O7 Sm1 120.86(19)
N8 C24 C25 118.2(4)
N8 C24 C23 121.2(3)
C25 C24 C23 120.6(4)
C12 C13 C14 121.2(5)
C12 C13 H13 119.4
C14 C13 H13 119.4
N4 O3 Sm1 120.3(2)
O1 C1 N1 116.7(3)
O1 C1 C2 126.8(4)
N1 C1 C2 116.5(4)
O3 N4 C10 120.1(3)
O3 N4 C14 115.8(3)
C10 N4 C14 124.1(3)
C27 C26 C25 120.2(4)
C27 C26 H26 119.9
C25 C26 H26 119.9
O12 C23 N7 124.9(4)
O12 C23 C24 118.2(4)
N7 C23 C24 116.9(4)
C19 C18 C17 120.9(4)
C19 C18 H18 119.6
C17 C18 H18 119.6
N1 C5 C4 118.7(4)
N1 C5 C6 122.5(4)
C4 C5 C6 118.8(4)
C13 C12 C11 119.8(4)
C13 C12 H12 120.1
C11 C12 H12 120.1
C2 C3 C4 120.6(4)
C2 C3 H3 119.7
C4 C3 H3 119.7
O4 C14 N4 117.3(3)
O4 C14 C13 126.3(4)
N4 C14 C13 116.4(4)
C3 C2 C1 120.9(5)
C3 C2 H2 119.5
C1 C2 H2 119.5
O19 Sm2 O15 125.74(10)
O19 Sm2 O18 64.76(9)
O15 Sm2 O18 135.81(9)
O19 Sm2 O13 97.59(10)
O15 Sm2 O13 127.13(9)
O18 Sm2 O13 86.63(9)
O19 Sm2 O14 139.86(9)
O15 Sm2 O14 63.22(8)
O18 Sm2 O14 141.10(9)
O13 Sm2 O14 64.06(8)
O19 Sm2 O17 127.96(9)
O15 Sm2 O17 90.19(9)
O18 Sm2 O17 63.38(8)
O13 Sm2 O17 83.55(9)
O14 Sm2 O17 87.19(9)
O19 Sm2 O16 78.64(10)
O15 Sm2 O16 63.63(8)
O18 Sm2 O16 80.04(9)
O13 Sm2 O16 166.51(8)
O14 Sm2 O16 126.64(8)
O17 Sm2 O16 88.60(9)
O19 Sm2 O20 63.18(9)
O15 Sm2 O20 88.91(10)
O18 Sm2 O20 125.52(9)
O13 Sm2 O20 85.25(9)
O14 Sm2 O20 79.24(10)
O17 Sm2 O20 165.23(9)
O16 Sm2 O20 104.15(9)
O19 N16 C52 121.3(3)
O19 N16 C56 114.1(3)
C52 N16 C56 124.6(3)
O14 N9 C33 120.4(3)
O14 N9 C29 115.7(3)
C33 N9 C29 123.9(3)
C52 C53 C54 120.9(4)
C52 C53 H53 119.5
C54 C53 H53 119.5
C56 O20 Sm2 121.7(2)
N9 O14 Sm2 120.3(2)
N12 O15 Sm2 122.1(2)
O23 C48 N14 123.3(5)
O23 C48 C47 118.4(4)
N14 C48 C47 118.2(4)
C46 C47 N13 118.5(4)
C46 C47 C48 119.1(4)
N13 C47 C48 122.3(4)
N16 O19 Sm2 123.2(2)
N13 O18 Sm2 121.15(19)
N16 C52 C53 117.4(4)
N16 C52 C51 123.0(4)
C53 C52 C51 119.6(4)
C29 O13 Sm2 122.3(2)
O15 N12 C42 115.9(3)
O15 N12 C38 120.5(3)
C42 N12 C38 123.5(3)
C39 C38 N12 118.4(4)
C39 C38 C37 119.4(3)
N12 C38 C37 122.2(3)
O18 N13 C43 115.3(3)
O18 N13 C47 121.3(3)
C43 N13 C47 123.4(3)
O16 C42 N12 116.5(3)
O16 C42 C41 126.7(4)
N12 C42 C41 116.8(3)
O21 C34 N10 123.9(4)
O21 C34 C33 119.1(4)
N10 C34 C33 116.6(3)
N9 C33 C32 118.1(4)
N9 C33 C34 122.1(3)
C32 C33 C34 119.7(4)
O17 C43 N13 116.9(3)
O17 C43 C44 126.2(4)
N13 C43 C44 116.9(3)
O13 C29 N9 117.3(3)
O13 C29 C30 125.6(3)
N9 C29 C30 117.1(3)
C45 C44 C43 119.9(4)
C45 C44 H44 120.1
C43 C44 H44 120.1
O24 C51 N15 122.9(5)
O24 C51 C52 119.4(5)
N15 C51 C52 117.7(4)
O22 C37 N11 123.8(4)
O22 C37 C38 117.9(4)
N11 C37 C38 118.2(3)
C38 C39 C40 119.5(4)
C38 C39 H39 120.2
C40 C39 H39 120.2
C41 C40 C39 120.9(4)
C41 C40 H40 119.6
C39 C40 H40 119.6
C44 C45 C46 121.1(4)
C44 C45 H45 119.5
C46 C45 H45 119.5
C40 C41 C42 120.7(4)
C40 C41 H41 119.6
C42 C41 H41 119.6
C42 O16 Sm2 121.2(2)
C15 O5 Sm1 122.2(2)
C31 C30 C29 119.5(4)
C31 C30 H30 120.2
C29 C30 H30 120.2
C26 C27 C28 122.0(4)
C26 C27 H27 119.0
C28 C27 H27 119.0
O5 C15 N5 117.0(3)
O5 C15 C16 126.6(4)
N5 C15 C16 116.4(4)
C30 C31 C32 120.8(4)
C30 C31 H31 119.6
C32 C31 H31 119.6
O11 C20 N6 124.0(4)
O11 C20 C19 118.3(4)
N6 C20 C19 117.6(4)
C47 C46 C45 120.1(4)
C47 C46 H46 119.9
C45 C46 H46 119.9
C43 O17 Sm2 122.6(2)
C17 C16 C15 121.3(4)
C17 C16 H16 119.4
C15 C16 H16 119.4
C33 C32 C31 120.4(4)
C33 C32 H32 119.8
C31 C32 H32 119.8
O20 C56 N16 117.1(3)
O20 C56 C55 128.0(4)
N16 C56 C55 114.8(4)
C10 C11 C12 120.6(4)
C10 C11 H11 119.7
C12 C11 H11 119.7
O9 C6 N2 123.1(5)
O9 C6 C5 120.3(5)
N2 C6 C5 116.5(4)
C16 C17 C18 120.1(4)
C16 C17 H17 120.0
C18 C17 H17 120.0
C54 C55 C56 121.2(5)
C54 C55 H55 119.4
C56 C55 H55 119.4
C55 C54 C53 121.0(4)
C55 C54 H54 119.5
C53 C54 H54 119.5
C48 N14 C49 125.1(4)
C48 N14 H14 117.4
C49 N14 H14 117.4
C37 N11 C36 124.4(3)
C37 N11 H11A 117.8
C36 N11 H11A 117.8
C9 N3 C8 126.1(4)
C9 N3 H3A 117.0
C8 N3 H3A 117.0
N18 C62 C63 117.9(5)
N18 C62 H18A 121.0
C63 C62 H18A 121.0
C34 N10 C35 125.2(4)
C34 N10 H10 117.4
C35 N10 H10 117.4
C51 N15 C50 125.0(4)
C51 N15 H15 117.5
C50 N15 H15 117.5
C57 N17 C61 122.8(4)
C57 N17 H17A 118.6
C61 N17 H17A 118.6
C66 N18 C62 122.4(5)
C66 N18 H66 118.8
C62 N18 H66 118.8
C6 N2 C7 125.5(5)
C6 N2 H2A 117.2
C7 N2 H2A 117.2
C20 N6 C21A 130.4(5)
C20 N6 C21B 107.3(6)
C20 N6 H6 114.8
C21A N6 H6 114.8
C21B N6 H6 129.3
N17 C61 C60 118.2(5)
N17 C61 H61 120.9
C60 C61 H61 120.9
N17 C57 C58 121.5(5)
N17 C57 H57 119.3
C58 C57 H57 119.3
C59 C60 C61 118.2(5)
C59 C60 H60 120.9
C61 C60 H60 120.9
C66 C65 C64 120.5(5)
C66 C65 H64 119.7
C64 C65 H64 119.7
C65 C66 N18 121.4(5)
C65 C66 H65 119.3
N18 C66 H65 119.3
C63 C64 C65 118.9(5)
C63 C64 H63 120.6
C65 C64 H63 120.6
C57 C58 C59 117.8(5)
C57 C58 H58 121.1
C59 C58 H58 121.1
C64 C63 C62 118.8(5)
C64 C63 H62 120.6
C62 C63 H62 120.6
N11 C36 C35 111.3(4)
N11 C36 H36A 109.4
C35 C36 H36A 109.4
N11 C36 H36B 109.4
C35 C36 H36B 109.4
H36A C36 H36B 108.0
N10 C35 C36 110.8(4)
N10 C35 H35A 109.5
C36 C35 H35A 109.5
N10 C35 H35B 109.5
C36 C35 H35B 109.5
H35A C35 H35B 108.1
N14 C49 C50 109.8(4)
N14 C49 H49A 109.7
C50 C49 H49A 109.7
N14 C49 H49B 109.7
C50 C49 H49B 109.7
H49A C49 H49B 108.2
N15 C50 C49 110.8(4)
N15 C50 H50A 109.5
C49 C50 H50A 109.5
N15 C50 H50B 109.5
C49 C50 H50B 109.5
H50A C50 H50B 108.1
C23 N7 C22A 130.3(5)
C23 N7 C22B 111.5(5)
C23 N7 H7 114.9
C22A N7 H7 114.9
C22B N7 H7 124.9
C58 C59 C60 121.5(5)
C58 C59 H59 119.3
C60 C59 H59 119.3
N3 C8 C7 110.4(4)
N3 C8 H8A 109.6
C7 C8 H8A 109.6
N3 C8 H8B 109.6
C7 C8 H8B 109.6
H8A C8 H8B 108.1
N2 C7 C8 111.0(5)
N2 C7 H7A 109.4
C8 C7 H7A 109.4
N2 C7 H7B 109.4
C8 C7 H7B 109.4
H7A C7 H7B 108.0
N6 C21A C22A 107.2(6)
N6 C21A H21A 110.3
C22A C21A H21A 110.3
N6 C21A H21B 110.3
C22A C21A H21B 110.3
H21A C21A H21B 108.5
N7 C22A C21A 106.8(6)
N7 C22A H22A 110.4
C21A C22A H22A 110.4
N7 C22A H22B 110.4
C21A C22A H22B 110.4
H22A C22A H22B 108.6
C21B C22B N7 106.8(8)
C21B C22B H22C 110.4
N7 C22B H22C 110.4
C21B C22B H22D 110.4
N7 C22B H22D 110.4
H22C C22B H22D 108.6
C22B C21B N6 101.6(9)
C22B C21B H21C 111.4
N6 C21B H21C 111.4
C22B C21B H21D 111.4
N6 C21B H21D 111.4
H21C C21B H21D 109.3

loop_
_geom_bond_atom_site_label_1
_geom_bond_atom_site_label_2
_geom_bond_distance
Sm1 O6 2.386(3)
Sm1 O7 2.389(2)
Sm1 O2 2.385(3)
Sm1 O3 2.395(3)
Sm1 O8 2.417(3)
Sm1 O4 2.422(3)
Sm1 O1 2.434(3)
Sm1 O5 2.439(3)
C4 C5 1.377(6)
C4 C3 1.386(8)
C4 H4 0.9500
O2 N1 1.340(4)
N8 O7 1.344(4)
N8 C24 1.375(5)
N8 C28 1.393(5)
O1 C1 1.285(5)
C10 N4 1.371(5)
C10 C11 1.374(6)
C10 C9 1.497(6)
C25 C24 1.382(5)
C25 C26 1.401(6)
C25 H25 0.9500
O8 C28 1.255(4)
C9 O10 1.223(5)
C9 N3 1.312(6)
C28 C27 1.412(5)
N5 O6 1.347(4)
N5 C19 1.377(5)
N5 C15 1.378(5)
O4 C14 1.268(4)
C19 C18 1.370(6)
C19 C20 1.504(6)
O12 C23 1.224(5)
N1 C5 1.362(5)
N1 C1 1.372(5)
C24 C23 1.509(6)
C13 C12 1.369(7)
C13 C14 1.397(6)
C13 H13 0.9500
O3 N4 1.356(4)
C1 C2 1.406(6)
N4 C14 1.372(5)
C26 C27 1.354(6)
C26 H26 0.9500
C23 N7 1.315(6)
C18 C17 1.387(7)
C18 H18 0.9500
C5 C6 1.505(7)
C12 C11 1.385(7)
C12 H12 0.9500
C3 C2 1.353(7)
C3 H3 0.9500
C2 H2 0.9500
Sm2 O19 2.359(3)
Sm2 O15 2.358(3)
Sm2 O18 2.399(2)
Sm2 O13 2.398(3)
Sm2 O14 2.400(2)
Sm2 O17 2.419(3)
Sm2 O16 2.447(3)
Sm2 O20 2.450(3)
N16 O19 1.342(4)
N16 C52 1.355(5)
N16 C56 1.399(5)
N9 O14 1.345(4)
N9 C33 1.372(5)
N9 C29 1.374(5)
C53 C52 1.377(6)
C53 C54 1.370(7)
C53 H53 0.9500
O20 C56 1.253(5)
O15 N12 1.348(4)
C48 O23 1.229(5)
C48 N14 1.319(6)
C48 C47 1.511(6)
C47 C46 1.367(6)
C47 N13 1.384(5)
O18 N13 1.350(4)
C52 C51 1.489(6)
O13 C29 1.277(4)
N12 C42 1.371(5)
N12 C38 1.383(5)
C38 C39 1.376(5)
C38 C37 1.507(6)
N13 C43 1.377(5)
C42 O16 1.282(4)
C42 C41 1.402(5)
C34 O21 1.220(5)
C34 N10 1.330(5)
C34 C33 1.498(5)
C33 C32 1.379(5)
C43 O17 1.275(4)
C43 C44 1.416(5)
C29 C30 1.415(5)
C44 C45 1.374(6)
C44 H44 0.9500
C51 O24 1.229(5)
C51 N15 1.329(6)
C37 O22 1.228(5)
C37 N11 1.320(5)
C39 C40 1.391(6)
C39 H39 0.9500
C40 C41 1.366(6)
C40 H40 0.9500
C45 C46 1.386(6)
C45 H45 0.9500
C41 H41 0.9500
O5 C15 1.271(5)
C30 C31 1.386(6)
C30 H30 0.9500
C27 H27 0.9500
C15 C16 1.400(6)
C31 C32 1.380(7)
C31 H31 0.9500
O11 C20 1.213(5)
C20 N6 1.334(6)
C46 H46 0.9500
C16 C17 1.355(6)
C16 H16 0.9500
C32 H32 0.9500
C56 C55 1.419(6)
O9 C6 1.216(5)
C11 H11 0.9500
C6 N2 1.330(6)
C17 H17 0.9500
C55 C54 1.342(7)
C55 H55 0.9500
C54 H54 0.9500
N14 C49 1.443(5)
N14 H14 0.8800
N11 C36 1.457(5)
N11 H11A 0.8800
N3 C8 1.462(6)
N3 H3A 0.8800
C62 N18 1.316(6)
C62 C63 1.404(8)
C62 H18A 0.9500
N10 C35 1.471(5)
N10 H10 0.8800
N15 C50 1.457(6)
N15 H15 0.8800
N17 C57 1.328(6)
N17 C61 1.319(6)
N17 H17A 0.8800
N18 C66 1.313(6)
N18 H66 0.8800
N2 C7 1.469(6)
N2 H2A 0.8800
N6 C21A 1.488(8)
N6 C21B 1.539(11)
N6 H6 0.8800
C61 C60 1.376(8)
C61 H61 0.9500
C57 C58 1.325(7)
C57 H57 0.9500
C60 C59 1.376(9)
C60 H60 0.9500
C65 C66 1.304(8)
C65 C64 1.357(8)
C65 H64 0.9500
C66 H65 0.9500
C64 C63 1.365(8)
C64 H63 0.9500
C58 C59 1.351(9)
C58 H58 0.9500
C63 H62 0.9500
C36 C35 1.489(6)
C36 H36A 0.9900
C36 H36B 0.9900
C35 H35A 0.9900
C35 H35B 0.9900
C49 C50 1.533(7)
C49 H49A 0.9900
C49 H49B 0.9900
C50 H50A 0.9900
C50 H50B 0.9900
N7 C22A 1.422(8)
N7 C22B 1.679(10)
N7 H7 0.8800
C59 H59 0.9500
C8 C7 1.476(8)
C8 H8A 0.9900
C8 H8B 0.9900
C7 H7A 0.9900
C7 H7B 0.9900
C21A C22A 1.524(11)
C21A H21A 0.9900
C21A H21B 0.9900
C22A H22A 0.9900
C22A H22B 0.9900
C22B C21B 1.440(16)
C22B H22C 0.9900
C22B H22D 0.9900
C21B H21C 0.9900
C21B H21D 0.9900

loop_
_platon_squeeze_void_nr
_platon_squeeze_void_average_x
_platon_squeeze_void_average_y
_platon_squeeze_void_average_z
_platon_squeeze_void_volume
_platon_squeeze_void_count_electrons
_platon_squeeze_void_content
1 0.537 0.070 0.115 45 17 ' '
2 0.993 -0.195 0.317 66 20 ' '
3 0.790 0.197 0.428 68 18 ' '
4 0.463 -0.070 0.615 45 17 ' '
5 0.007 0.195 0.817 66 19 ' '
6 0.210 -0.197 0.928 68 18 ' '
7 0.290 0.303 0.428 68 18 ' '
8 0.507 0.305 0.817 66 20 ' '
9 0.037 0.430 0.115 45 17 ' '
10 0.963 0.570 0.615 45 17 ' '
11 0.493 0.695 0.317 66 19 ' '
12 0.710 0.697 0.928 68 18 ' '
